data_7154180
loop_
_publ_author_name
'\/Lukasik, Beata'
'Miko\/lajczyk, Marian'
'Bujacz, Grzegorz'
'\.Zurawi\'nski, Remigiusz'

_publ_section_title
;
 Synthesis and the absolute configuration of both enantiomers of
 4,5-dihydroxy-3-(formyl)cyclopent-2-enone acetonide as a new chiral
 building block for prostanoid synthesis.
;
_journal_issue 3
_journal_name_full 'Organic &amp; biomolecular chemistry'
_journal_page_first 807
_journal_page_last 816
_journal_paper_doi 10.1039/c4ob01535e
_journal_volume 13
_journal_year 2015
_chemical_absolute_configuration ad
_chemical_formula_moiety 'C15 H16 N2 O3'
_chemical_formula_sum 'C15 H16 N2 O3'
_chemical_formula_weight 272.30
_chemical_melting_point 461.0(10)
_chemical_name_systematic
; 
(S,S)-(-)-4,5-Dihydroxy-3-[(phenylhydrazyl)methyl]cyclopent-2-enone acetonide 
;
_space_group_IT_number 19
_symmetry_cell_setting orthorhombic
_symmetry_space_group_name_Hall 'P 2ac 2ab'
_symmetry_space_group_name_H-M 'P 21 21 21'
_atom_sites_solution_hydrogens geom
_atom_sites_solution_primary direct
_atom_sites_solution_secondary difmap
_audit_creation_method SHELXL-97
_cell_angle_alpha 90.00
_cell_angle_beta 90.00
_cell_angle_gamma 90.00
_cell_formula_units_Z 4
_cell_length_a 5.61530(10)
_cell_length_b 14.7482(3)
_cell_length_c 16.9257(4)
_cell_measurement_temperature 100(2)
_cell_volume 1401.71(5)
_computing_structure_refinement 'SHELXL-97 (Sheldrick, 1997)'
_computing_structure_solution 'SHELXS-97 (Sheldrick, 1990)'
_diffrn_ambient_temperature 100(2)
_diffrn_measured_fraction_theta_full 0.994
_diffrn_measured_fraction_theta_max 0.994
_diffrn_radiation_monochromator mirrors
_diffrn_radiation_source 'fine-focus sealed tube'
_diffrn_radiation_type CuK\a
_diffrn_radiation_wavelength 1.54180
_diffrn_reflns_av_R_equivalents 0.0610
_diffrn_reflns_av_sigmaI/netI 0.0385
_diffrn_reflns_limit_h_max 7
_diffrn_reflns_limit_h_min -4
_diffrn_reflns_limit_k_max 17
_diffrn_reflns_limit_k_min -18
_diffrn_reflns_limit_l_max 17
_diffrn_reflns_limit_l_min -21
_diffrn_reflns_number 5297
_diffrn_reflns_theta_full 77.75
_diffrn_reflns_theta_max 77.75
_diffrn_reflns_theta_min 3.98
_exptl_absorpt_coefficient_mu 0.747
_exptl_absorpt_correction_T_max 0.874
_exptl_absorpt_correction_T_min 0.814
_exptl_absorpt_correction_type multi-scan
_exptl_absorpt_process_details
;
CrysAlis RED, Oxford Diffraction Ltd.,
Version 1.171.33.66 (release 28-04-2010 CrysAlis171 .NET)
(compiled Apr 28 2010,14:27:37)
Empirical absorption correction using spherical harmonics,
 implemented in SCALE3 ABSPACK scaling algorithm.
;
_exptl_crystal_colour yellow
_exptl_crystal_density_diffrn 1.290
_exptl_crystal_density_method 'not measured'
_exptl_crystal_description 'rectangular cuboid'
_exptl_crystal_F_000 576
_exptl_crystal_recrystallization_method 'Re-crystallisation from solvent: ethanol'
_exptl_crystal_size_max 0.34
_exptl_crystal_size_mid 0.23
_exptl_crystal_size_min 0.18
_refine_diff_density_max 0.260
_refine_diff_density_min -0.261
_refine_diff_density_rms 0.063
_refine_ls_abs_structure_details 'Flack H D (1983), Acta Cryst. A39, 876-881'
_refine_ls_abs_structure_Flack -0.3(3)
_refine_ls_extinction_coef 0.0055(14)
_refine_ls_extinction_expression Fc^*^=kFc[1+0.001xFc^2^\l^3^/sin(2\q)]^-1/4^
_refine_ls_extinction_method SHELXL
_refine_ls_goodness_of_fit_ref 1.130
_refine_ls_hydrogen_treatment mixed
_refine_ls_matrix_type full
_refine_ls_number_parameters 184
_refine_ls_number_reflns 2722
_refine_ls_number_restraints 0
_refine_ls_restrained_S_all 1.130
_refine_ls_R_factor_all 0.0615
_refine_ls_R_factor_gt 0.0566
_refine_ls_shift/su_max 0.000
_refine_ls_shift/su_mean 0.000
_refine_ls_structure_factor_coef Fsqd
_refine_ls_weighting_details 'w=1/[\s^2^(Fo^2^)+(0.1239P)^2^+0.0838P] where P=(Fo^2^+2Fc^2^)/3'
_refine_ls_weighting_scheme calc
_refine_ls_wR_factor_gt 0.1588
_refine_ls_wR_factor_ref 0.1745
_reflns_number_gt 2432
_reflns_number_total 2989
_reflns_threshold_expression >2sigma(I)
_cod_data_source_file c4ob01535e2.cif
_cod_data_source_block rem
_cod_depositor_comments
;
The following automatic conversions were performed:

'_chemical_melting_point' value '460-462' was changed to '461.0(10)'
- the average value was taken and precision was estimated.

Automatic conversion script
Id: cif_fix_values 2827 2014-09-09 07:05:25Z andrius 

 Adding full bibliography for 7154180.cif.

The following automatic conversions were performed:

'_refine_ls_weighting_scheme' value 'calc
w=1/[\s^2^(Fo^2^)+(0.1239P)^2^+0.0838P] where P=(Fo^2^+2Fc^2^)/3' was
changed to 'calc'. New tag '_refine_ls_weighting_details' was
created. The value of the new tag was set to
'w=1/[\s^2^(Fo^2^)+(0.1239P)^2^+0.0838P] where P=(Fo^2^+2Fc^2^)/3'.

Automatic conversion script
Id: cif_fix_values 3143 2015-03-26 13:38:13Z robertas 
;
_cod_database_code 7154180
_exptl_crystal_f_000' 577.82

loop_
_symmetry_equiv_pos_as_xyz
'x, y, z'
'-x+1/2, -y, z+1/2'
'x+1/2, -y+1/2, -z'
'-x, y+1/2, -z+1/2'

loop_
_atom_site_label
_atom_site_type_symbol
_atom_site_fract_x
_atom_site_fract_y
_atom_site_fract_z
_atom_site_U_iso_or_equiv
_atom_site_adp_type
_atom_site_occupancy
_atom_site_calc_flag
_atom_site_refinement_flags
O1 O 0.2432(4) 0.77016(13) 0.15548(12) 0.0340(4) Uani 1 d .
O2 O 0.5333(3) 0.83400(13) 0.28935(12) 0.0334(5) Uani 1 d .
O3 O 0.7289(3) 0.72007(12) 0.34945(11) 0.0296(4) Uani 1 d .
N1 N 0.9015(4) 0.53138(15) 0.31820(13) 0.0283(5) Uani 1 d .
N2 N 0.9628(4) 0.45492(14) 0.35416(15) 0.0309(5) Uani 1 d .
H2N H 0.8861 0.4056 0.3447 0.037 Uiso 1 calc R
C1 C 0.4096(5) 0.73061(17) 0.18735(14) 0.0276(5) Uani 1 d .
C2 C 0.4425(5) 0.63375(18) 0.19725(18) 0.0323(6) Uani 1 d .
H21 H 0.3441 0.5896 0.1755 0.039 Uiso 1 calc R
C3 C 0.6373(5) 0.61624(17) 0.24272(16) 0.0295(5) Uani 1 d .
C4 C 0.7614(4) 0.70303(17) 0.26696(15) 0.0270(5) Uani 1 d .
H41 H 0.9297 0.7037 0.2516 0.032 Uiso 1 calc R
C5 C 0.6188(4) 0.77834(17) 0.22684(15) 0.0283(5) Uani 1 d .
H51 H 0.7152 0.8126 0.1889 0.034 Uiso 1 calc R
C6 C 0.7170(5) 0.53045(18) 0.27171(16) 0.0304(5) Uani 1 d .
H61 H 0.6408 0.4767 0.2581 0.036 Uiso 1 calc R
C7 C 0.6801(4) 0.81423(17) 0.35564(16) 0.0292(5) Uani 1 d .
C8 C 0.5366(6) 0.8297(2) 0.42980(19) 0.0430(7) Uani 1 d .
H81 H 0.3986 0.7912 0.4292 0.052 Uiso 1 calc R
H82 H 0.4875 0.8919 0.4322 0.052 Uiso 1 calc R
H83 H 0.6324 0.8156 0.4752 0.052 Uiso 1 calc R
C9 C 0.9089(6) 0.8693(2) 0.3529(2) 0.0410(7) Uani 1 d .
H91 H 0.8712 0.9327 0.3545 0.049 Uiso 1 calc R
H92 H 0.9934 0.8559 0.3050 0.049 Uiso 1 calc R
H93 H 1.0066 0.8540 0.3975 0.049 Uiso 1 calc R
C10 C 1.1526(4) 0.45504(17) 0.40743(16) 0.0277(5) Uani 1 d .
C11 C 1.1841(5) 0.38086(19) 0.45758(18) 0.0340(6) Uani 1 d .
H111 H 1.0749 0.3335 0.4570 0.041 Uiso 1 calc R
C12 C 1.3780(6) 0.3776(2) 0.50830(18) 0.0382(6) Uani 1 d .
H121 H 1.3987 0.3280 0.5415 0.046 Uiso 1 calc R
C13 C 1.5413(5) 0.4483(2) 0.50960(18) 0.0375(6) Uani 1 d .
H131 H 1.6722 0.4460 0.5432 0.045 Uiso 1 calc R
C14 C 1.5079(5) 0.5222(2) 0.46052(18) 0.0359(6) Uani 1 d .
H141 H 1.6163 0.5698 0.4618 0.043 Uiso 1 calc R
C15 C 1.3165(5) 0.52631(18) 0.40969(15) 0.0297(5) Uani 1 d .
H151 H 1.2965 0.5764 0.3770 0.036 Uiso 1 calc R

loop_
_atom_site_aniso_label
_atom_site_aniso_U_11
_atom_site_aniso_U_22
_atom_site_aniso_U_33
_atom_site_aniso_U_23
_atom_site_aniso_U_13
_atom_site_aniso_U_12
O1 0.0379(9) 0.0271(9) 0.0370(9) 0.0003(8) -0.0065(8) 0.0010(8)
O2 0.0372(10) 0.0264(9) 0.0365(10) -0.0078(8) -0.0084(8) 0.0085(8)
O3 0.0358(9) 0.0204(8) 0.0325(8) 0.0008(7) -0.0028(7) 0.0037(7)
N1 0.0330(10) 0.0196(9) 0.0322(10) 0.0005(8) 0.0050(9) 0.0027(8)
N2 0.0344(10) 0.0160(9) 0.0422(12) 0.0018(9) -0.0020(9) 0.0004(8)
C1 0.0309(12) 0.0225(11) 0.0295(11) 0.0019(10) 0.0007(9) 0.0003(10)
C2 0.0343(12) 0.0231(12) 0.0395(13) -0.0013(11) -0.0038(11) -0.0033(10)
C3 0.0330(13) 0.0225(11) 0.0330(12) 0.0019(10) 0.0050(10) -0.0004(10)
C4 0.0259(11) 0.0211(12) 0.0340(12) 0.0033(9) 0.0021(9) -0.0014(9)
C5 0.0308(12) 0.0230(11) 0.0310(11) 0.0013(10) -0.0024(9) -0.0039(10)
C6 0.0346(12) 0.0188(11) 0.0377(12) -0.0037(10) 0.0004(10) 0.0003(10)
C7 0.0324(12) 0.0216(11) 0.0337(12) -0.0023(10) -0.0049(10) 0.0046(10)
C8 0.0396(14) 0.0480(18) 0.0413(15) -0.0093(14) -0.0061(11) 0.0078(14)
C9 0.0407(14) 0.0267(12) 0.0554(17) -0.0032(13) -0.0095(14) -0.0037(12)
C10 0.0320(12) 0.0197(11) 0.0315(11) -0.0007(10) 0.0062(10) 0.0056(9)
C11 0.0420(14) 0.0228(11) 0.0373(13) 0.0007(11) 0.0055(12) 0.0050(11)
C12 0.0505(17) 0.0305(13) 0.0336(12) 0.0040(11) 0.0047(12) 0.0135(13)
C13 0.0385(14) 0.0385(15) 0.0356(13) -0.0054(12) 0.0027(11) 0.0064(12)
C14 0.0389(13) 0.0347(14) 0.0340(12) -0.0022(11) 0.0026(11) -0.0009(11)
C15 0.0367(12) 0.0235(12) 0.0290(11) -0.0004(10) 0.0026(10) 0.0027(10)

loop_
_atom_type_symbol
_atom_type_description
_atom_type_scat_dispersion_real
_atom_type_scat_dispersion_imag
_atom_type_scat_source
C C 0.0181 0.0091 'International Tables Vol C Tables 4.2.6.8 and 6.1.1.4'
H H 0.0000 0.0000 'International Tables Vol C Tables 4.2.6.8 and 6.1.1.4'
N N 0.0311 0.0180 'International Tables Vol C Tables 4.2.6.8 and 6.1.1.4'
O O 0.0492 0.0322 'International Tables Vol C Tables 4.2.6.8 and 6.1.1.4'

loop_
_geom_angle_atom_site_label_1
_geom_angle_atom_site_label_2
_geom_angle_atom_site_label_3
_geom_angle
C7 O2 C5 105.83(18)
C7 O3 C4 105.6(2)
C6 N1 N2 118.4(2)
N1 N2 C10 119.6(2)
O1 C1 C2 128.1(3)
O1 C1 C5 124.1(2)
C2 C1 C5 107.8(2)
C3 C2 C1 110.8(2)
C2 C3 C6 127.8(3)
C2 C3 C4 111.3(2)
C6 C3 C4 120.7(2)
O3 C4 C3 110.7(2)
O3 C4 C5 103.8(2)
C3 C4 C5 104.6(2)
O2 C5 C1 109.4(2)
O2 C5 C4 105.4(2)
C1 C5 C4 105.3(2)
N1 C6 C3 116.6(2)
O3 C7 O2 104.7(2)
O3 C7 C8 108.2(2)
O2 C7 C8 108.4(2)
O3 C7 C9 110.9(2)
O2 C7 C9 110.9(2)
C8 C7 C9 113.3(2)
N2 C10 C11 119.3(2)
N2 C10 C15 121.4(2)
C11 C10 C15 119.3(3)
C12 C11 C10 120.2(3)
C11 C12 C13 120.2(3)
C14 C13 C12 119.5(3)
C15 C14 C13 121.1(3)
C14 C15 C10 119.8(3)

loop_
_geom_bond_atom_site_label_1
_geom_bond_atom_site_label_2
_geom_bond_distance
O1 C1 1.227(3)
O2 C7 1.422(3)
O2 C5 1.423(3)
O3 C7 1.419(3)
O3 C4 1.430(3)
N1 C6 1.301(4)
N1 N2 1.327(3)
N2 C10 1.396(3)
C1 C2 1.450(4)
C1 C5 1.524(4)
C2 C3 1.362(4)
C3 C6 1.429(4)
C3 C4 1.514(4)
C4 C5 1.528(3)
C7 C8 1.509(4)
C7 C9 1.520(4)
C10 C11 1.396(4)
C10 C15 1.398(4)
C11 C12 1.387(4)
C12 C13 1.389(5)
C13 C14 1.382(4)
C14 C15 1.378(4)
